data_4341498
loop_
_publ_author_name
'Li, Gang'
'Estes, Deven P.'
'Norton, Jack R.'
'Ruccolo, Serge'
'Sattler, Aaron'
'Sattler, Wesley'

_publ_section_title
;
 Dihydrogen activation by cobaloximes with various axial ligands.
;
_journal_issue 19
_journal_name_full 'Inorganic chemistry'
_journal_page_first 10743
_journal_page_last 10747
_journal_paper_doi 10.1021/ic501975r
_journal_volume 53
_journal_year 2014
_chemical_formula_sum 'C16 H28 B2 Co F4 N4 O6'
_chemical_formula_weight 528.97
_chemical_name_systematic
; 
 ? 
;
_space_group_crystal_system monoclinic
_space_group_IT_number 14
_space_group_name_Hall '-P 2ybc'
_space_group_name_H-M_alt 'P 1 21/c 1'
_symmetry_space_group_name_Hall '-P 2ybc'
_symmetry_space_group_name_H-M 'P 1 21/c 1'
_atom_sites_solution_hydrogens geom
_audit_creation_method SHELXL-2014
_cell_angle_alpha 90
_cell_angle_beta 126.03(3)
_cell_angle_gamma 90
_cell_formula_units_Z 2
_cell_length_a 9.179(8)
_cell_length_b 9.762(8)
_cell_length_c 15.465(10)
_cell_measurement_reflns_used 4190
_cell_measurement_temperature 150(2)
_cell_measurement_theta_max 27.63
_cell_measurement_theta_min 2.65
_cell_volume 1120.7(16)
_computing_cell_refinement 'Bruker SAINT'
_computing_data_collection 'Bruker APEX2'
_computing_data_reduction 'Bruker SAINT'
_computing_molecular_graphics 'Bruker SHELXTL'
_computing_publication_material 'Bruker SHELXTL'
_computing_structure_refinement 'SHELXL-2014 (Sheldrick, 2014)'
_computing_structure_solution 'SHELXS-97 (Sheldrick, 2008)'
_diffrn_ambient_temperature 150(2)
_diffrn_measured_fraction_theta_full 1.000
_diffrn_measured_fraction_theta_max 0.988
_diffrn_measurement_device_type 'Bruker APEX-II CCD'
_diffrn_measurement_method '\f and \w scans'
_diffrn_radiation_type MoK\a
_diffrn_radiation_wavelength 0.71073
_diffrn_reflns_av_R_equivalents 0.0883
_diffrn_reflns_av_unetI/netI 0.0756
_diffrn_reflns_Laue_measured_fraction_full 1.000
_diffrn_reflns_Laue_measured_fraction_max 0.988
_diffrn_reflns_limit_h_max 13
_diffrn_reflns_limit_h_min -13
_diffrn_reflns_limit_k_max 14
_diffrn_reflns_limit_k_min -14
_diffrn_reflns_limit_l_max 22
_diffrn_reflns_limit_l_min -22
_diffrn_reflns_number 17714
_diffrn_reflns_point_group_measured_fraction_full 1.000
_diffrn_reflns_point_group_measured_fraction_max 0.988
_diffrn_reflns_theta_full 25.242
_diffrn_reflns_theta_max 31.288
_diffrn_reflns_theta_min 2.647
_exptl_absorpt_correction_T_max 0.9133
_exptl_absorpt_correction_T_min 0.6937
_exptl_absorpt_correction_type empirical
_exptl_absorpt_process_details sadabs
_exptl_crystal_colour red
_exptl_crystal_density_diffrn 1.568
_exptl_crystal_description prism
_exptl_crystal_F_000 546
_exptl_crystal_size_max 0.470
_exptl_crystal_size_mid 0.230
_exptl_crystal_size_min 0.110
_refine_diff_density_max 0.419
_refine_diff_density_min -0.401
_refine_diff_density_rms 0.070
_refine_ls_extinction_method none
_refine_ls_goodness_of_fit_ref 1.000
_refine_ls_hydrogen_treatment constr
_refine_ls_matrix_type full
_refine_ls_number_parameters 230
_refine_ls_number_reflns 3642
_refine_ls_number_restraints 98
_refine_ls_restrained_S_all 0.987
_refine_ls_R_factor_all 0.1456
_refine_ls_R_factor_gt 0.0588
_refine_ls_shift/su_max 0.173
_refine_ls_shift/su_mean 0.029
_refine_ls_structure_factor_coef Fsqd
_refine_ls_weighting_details 'w=1/[\s^2^(Fo^2^)+(0.1003P)^2^+0.3247P] where P=(Fo^2^+2Fc^2^)/3'
_refine_ls_weighting_scheme calc
_refine_ls_wR_factor_gt 0.1653
_refine_ls_wR_factor_ref 0.2140
_reflns_Friedel_coverage 0.000
_reflns_number_gt 1645
_reflns_number_total 3642
_reflns_threshold_expression 'I > 2\s(I)'
_cod_data_source_file ic501975r_si_003.cif
_cod_data_source_block devs12
_cod_database_code 4341498
_shelx_space_group_comment
; 
The symmetry employed for this shelxl refinement is uniquely defined 
by the following loop, which should always be used as a source of 
symmetry information in preference to the above space-group names. 
They are only intended as comments. 
;
_shelxl_version_number 2014-3

loop_
_space_group_symop_operation_xyz
'x, y, z'
'-x, y+1/2, -z+1/2'
'-x, -y, -z'
'x, -y-1/2, z-1/2'

loop_
_atom_site_label
_atom_site_type_symbol
_atom_site_fract_x
_atom_site_fract_y
_atom_site_fract_z
_atom_site_U_iso_or_equiv
_atom_site_adp_type
_atom_site_occupancy
_atom_site_site_symmetry_order
_atom_site_calc_flag
_atom_site_refinement_flags_posn
_atom_site_refinement_flags_adp
_atom_site_refinement_flags_occupancy
_atom_site_disorder_assembly
_atom_site_disorder_group
Co1 Co 0.5000 0.5000 0.5000 0.0478(3) Uani 1 2 d S . P A .
N2 N 0.2554(4) 0.4959(3) 0.4465(3) 0.0505(7) Uani 1 1 d . . . . .
O2 O 0.1657(8) 0.6040(8) 0.4502(5) 0.0606(15) Uani 0.802(6) 1 d . U P A 1
C1 C 0.1798(5) 0.3778(4) 0.4239(4) 0.0572(10) Uani 1 1 d . . . . .
N1 N 0.5345(4) 0.6911(4) 0.5197(3) 0.0571(8) Uani 1 1 d . . . . .
O1 O 0.5669(17) 0.4627(13) 0.6744(12) 0.0505(7) Uani 0.382(13) 1 d . . P B 1
O3 O 0.4168(5) 0.7742(4) 0.5229(4) 0.0666(12) Uani 0.802(6) 1 d . U P A 1
C24 C 0.2991(6) 0.2657(4) 0.4334(4) 0.0719(13) Uani 1 1 d . . . . .
C4 C 0.765(2) 0.514(2) 0.7741(18) 0.116(4) Uani 0.382(13) 1 d D U P B 1
H4A H 0.8318 0.4447 0.8286 0.139 Uiso 0.382(13) 1 calc R U P B 1
H4B H 0.8360 0.5514 0.7521 0.139 Uiso 0.382(13) 1 calc R U P B 1
C23 C -0.0042(6) 0.3530(5) 0.3933(5) 0.0794(14) Uani 1 1 d . . . . .
H23A H -0.0640 0.4391 0.3813 0.119 Uiso 1 1 calc R U . . .
H23B H 0.0031 0.3046 0.4498 0.119 Uiso 1 1 calc R U . . .
H23C H -0.0710 0.2992 0.3291 0.119 Uiso 1 1 calc R U . . .
B1 B 0.2256(6) 0.7408(5) 0.4429(5) 0.0727(16) Uani 1 1 d . . . . .
C21 C 0.4956(15) 0.5860(15) 0.7692(16) 0.115(4) Uani 0.382(13) 1 d D U P B 1
H21A H 0.4052 0.6516 0.7193 0.139 Uiso 0.382(13) 1 calc R U P B 1
H21B H 0.4873 0.5711 0.8282 0.139 Uiso 0.382(13) 1 calc R U P B 1
C20 C 0.6869(15) 0.626(2) 0.8069(15) 0.116(4) Uani 0.382(13) 1 d D U P B 1
H20A H 0.6832 0.7127 0.7751 0.139 Uiso 0.382(13) 1 calc R U P B 1
H20B H 0.7639 0.6365 0.8840 0.139 Uiso 0.382(13) 1 calc R U P B 1
C25 C 0.2363(6) 0.1260(4) 0.3984(4) 0.0760(13) Uani 1 1 d . . . . .
H25A H 0.1969 0.0885 0.4389 0.114 Uiso 1 1 calc R U . . .
H25B H 0.3329 0.0712 0.4095 0.114 Uiso 1 1 calc R U . . .
H25C H 0.1378 0.1261 0.3238 0.114 Uiso 1 1 calc R U . . .
F4 F 0.1278(6) 0.8320(5) 0.4567(4) 0.0897(16) Uani 0.802(6) 1 d . U P A 1
F5 F 0.1899(4) 0.7520(4) 0.3422(3) 0.0864(14) Uani 0.802(6) 1 d . U P A 1
F6 F 0.279(2) 0.7348(18) 0.5570(13) 0.100(7) Uani 0.198(6) 1 d . U P A 2
F7 F 0.103(2) 0.8385(19) 0.387(2) 0.096(7) Uani 0.198(6) 1 d . U P A 2
O5 O 0.136(4) 0.607(3) 0.398(2) 0.092(10) Uani 0.198(6) 1 d . U P A 2
O4 O 0.386(2) 0.7847(16) 0.4516(17) 0.066(5) Uani 0.198(6) 1 d . U P A 2
C26 C 0.488(2) 0.4516(17) 0.7147(15) 0.115(4) Uani 0.382(13) 1 d D U P B 1
H26A H 0.5426 0.3785 0.7672 0.139 Uiso 0.382(13) 1 calc R U P B 1
H26B H 0.3638 0.4273 0.6602 0.139 Uiso 0.382(13) 1 calc R U P B 1
C2 C 0.5423(10) 0.5380(13) 0.8121(5) 0.097(2) Uani 0.618(13) 1 d D U P A 3
H2A H 0.4981 0.6182 0.8270 0.117 Uiso 0.618(13) 1 calc R U P B 3
H2B H 0.5334 0.4596 0.8474 0.117 Uiso 0.618(13) 1 calc R U P B 3
C3 C 0.7274(12) 0.4998(15) 0.7631(9) 0.098(2) Uani 0.618(13) 1 d . U P A 3
H3A H 0.8157 0.5458 0.7579 0.118 Uiso 0.618(13) 1 calc R U P B 3
H3B H 0.7624 0.4043 0.7793 0.118 Uiso 0.618(13) 1 calc R U P B 3
C5 C 0.7350(11) 0.5593(14) 0.8520(7) 0.098(2) Uani 0.618(13) 1 d . U P A 3
H5A H 0.7668 0.6557 0.8615 0.118 Uiso 0.618(13) 1 calc R U P B 3
H5B H 0.8185 0.5106 0.9183 0.118 Uiso 0.618(13) 1 calc R U P B 3
C6 C 0.4309(10) 0.5132(14) 0.6908(5) 0.097(2) Uani 0.618(13) 1 d D U P A 3
H6A H 0.3643 0.4279 0.6713 0.116 Uiso 0.618(13) 1 calc R U P B 3
H6B H 0.3471 0.5878 0.6515 0.116 Uiso 0.618(13) 1 calc R U P B 3
O6 O 0.5702(12) 0.5068(9) 0.6697(7) 0.066(2) Uani 0.618(13) 1 d . . P A 3

loop_
_atom_site_aniso_label
_atom_site_aniso_U_11
_atom_site_aniso_U_22
_atom_site_aniso_U_33
_atom_site_aniso_U_23
_atom_site_aniso_U_13
_atom_site_aniso_U_12
Co1 0.0396(4) 0.0482(4) 0.0648(5) 0.0032(3) 0.0358(3) 0.0024(3)
N2 0.0435(14) 0.0543(17) 0.0623(17) 0.0008(15) 0.0359(14) 0.0021(14)
O2 0.047(3) 0.056(2) 0.092(4) 0.000(3) 0.048(3) 0.005(2)
C1 0.0448(19) 0.054(2) 0.081(3) 0.003(2) 0.042(2) -0.0010(17)
N1 0.0472(18) 0.0558(19) 0.080(2) -0.0005(15) 0.0442(18) 0.0034(13)
O1 0.0435(14) 0.0543(17) 0.0623(17) 0.0008(15) 0.0359(14) 0.0021(14)
O3 0.050(2) 0.055(2) 0.100(3) 0.000(2) 0.047(2) 0.0075(16)
C24 0.050(2) 0.058(2) 0.110(4) -0.008(2) 0.049(3) -0.0054(19)
C4 0.046(4) 0.164(8) 0.100(6) -0.049(5) 0.021(4) -0.019(4)
C23 0.055(2) 0.068(3) 0.134(4) -0.017(3) 0.066(3) -0.011(2)
B1 0.048(3) 0.058(3) 0.115(5) 0.008(3) 0.050(3) 0.010(2)
C21 0.046(4) 0.164(8) 0.099(6) -0.049(5) 0.022(4) -0.019(4)
C20 0.046(4) 0.164(8) 0.100(6) -0.050(5) 0.021(4) -0.019(4)
C25 0.060(2) 0.057(3) 0.115(4) -0.008(3) 0.053(3) -0.004(2)
F4 0.068(2) 0.063(2) 0.156(5) 0.007(3) 0.076(3) 0.0152(17)
F5 0.065(2) 0.095(3) 0.091(3) 0.033(2) 0.041(2) 0.0093(18)
F6 0.107(12) 0.129(14) 0.117(13) -0.049(10) 0.094(11) -0.034(10)
F7 0.057(8) 0.056(9) 0.17(2) 0.013(13) 0.062(13) 0.012(6)
O5 0.056(11) 0.046(10) 0.12(2) -0.004(16) 0.019(15) 0.022(8)
O4 0.077(11) 0.055(9) 0.097(14) 0.022(9) 0.067(11) 0.017(7)
C26 0.046(4) 0.163(8) 0.099(6) -0.049(5) 0.021(4) -0.019(4)
C2 0.047(2) 0.191(6) 0.064(3) 0.013(3) 0.038(2) 0.021(3)
C3 0.047(3) 0.191(6) 0.065(3) 0.012(3) 0.037(2) 0.022(3)
C5 0.048(2) 0.191(6) 0.064(3) 0.013(3) 0.038(2) 0.021(3)
C6 0.047(3) 0.191(6) 0.064(3) 0.013(3) 0.039(2) 0.020(3)
O6 0.072(3) 0.072(5) 0.070(3) 0.000(4) 0.051(3) -0.004(4)

loop_
_atom_type_symbol
_atom_type_description
_atom_type_scat_dispersion_real
_atom_type_scat_dispersion_imag
_atom_type_scat_source
C C 0.0033 0.0016 'International Tables Vol C Tables 4.2.6.8 and 6.1.1.4'
H H 0.0000 0.0000 'International Tables Vol C Tables 4.2.6.8 and 6.1.1.4'
B B 0.0013 0.0007 'International Tables Vol C Tables 4.2.6.8 and 6.1.1.4'
Co Co 0.3494 0.9721 'International Tables Vol C Tables 4.2.6.8 and 6.1.1.4'
N N 0.0061 0.0033 'International Tables Vol C Tables 4.2.6.8 and 6.1.1.4'
O O 0.0106 0.0060 'International Tables Vol C Tables 4.2.6.8 and 6.1.1.4'
F F 0.0171 0.0103 'International Tables Vol C Tables 4.2.6.8 and 6.1.1.4'

loop_
_geom_angle_atom_site_label_1
_geom_angle_atom_site_label_2
_geom_angle_atom_site_label_3
_geom_angle
_geom_angle_site_symmetry_1
_geom_angle_site_symmetry_3
N2 Co1 N2 180.0 . 3_666
N2 Co1 N1 82.21(12) . 3_666
N2 Co1 N1 97.79(12) 3_666 3_666
N2 Co1 N1 97.79(12) . .
N2 Co1 N1 82.21(12) 3_666 .
N1 Co1 N1 180.00(3) 3_666 .
N2 Co1 O6 87.9(2) . .
N2 Co1 O6 92.1(2) 3_666 .
N1 Co1 O6 96.9(2) 3_666 .
N1 Co1 O6 83.1(2) . .
N2 Co1 O6 92.1(2) . 3_666
N2 Co1 O6 87.9(2) 3_666 3_666
N1 Co1 O6 83.1(2) 3_666 3_666
N1 Co1 O6 96.9(2) . 3_666
O6 Co1 O6 180.0 . 3_666
C1 N2 O2 117.7(4) . .
C1 N2 O5 115.0(13) . .
C1 N2 Co1 116.9(2) . .
O2 N2 Co1 124.1(3) . .
O5 N2 Co1 124.8(14) . .
N2 O2 B1 115.9(4) . .
N2 C1 C23 124.5(4) . .
N2 C1 C24 112.6(3) . .
C23 C1 C24 123.0(4) . .
C24 N1 O3 118.2(4) 3_666 .
C24 N1 O4 119.2(7) 3_666 .
C24 N1 Co1 115.8(3) 3_666 .
O3 N1 Co1 121.9(3) . .
O4 N1 Co1 120.5(8) . .
C26 O1 C4 102.2(15) . .
N1 O3 B1 114.4(4) . .
N1 C24 C25 125.6(4) 3_666 .
N1 C24 C1 111.5(4) 3_666 .
C25 C24 C1 122.9(4) . .
C20 C4 O1 93.3(11) . .
F4 B1 F5 112.3(5) . .
F7 B1 O4 105.6(12) . .
F4 B1 O3 107.0(5) . .
F5 B1 O3 107.6(4) . .
F7 B1 O5 107.5(14) . .
O4 B1 O5 123.4(15) . .
F4 B1 O2 105.6(5) . .
F5 B1 O2 107.7(5) . .
O3 B1 O2 116.8(5) . .
F7 B1 F6 110.7(13) . .
O4 B1 F6 106.5(10) . .
O5 B1 F6 102.9(14) . .
C20 C21 C26 95.4(11) . .
C4 C20 C21 110.0(12) . .
N2 O5 B1 112.9(18) . .
N1 O4 B1 110.3(11) . .
O1 C26 C21 111.2(16) . .
C5 C2 C6 107.4(6) . .
O6 C3 C5 115.4(8) . .
C3 C5 C2 99.6(8) . .
O6 C6 C2 103.4(6) . .
C3 O6 C6 106.8(7) . .
C3 O6 Co1 129.9(7) . .
C6 O6 Co1 123.2(6) . .

loop_
_geom_bond_atom_site_label_1
_geom_bond_atom_site_label_2
_geom_bond_distance
_geom_bond_site_symmetry_2
Co1 N2 1.882(3) .
Co1 N2 1.882(3) 3_666
Co1 N1 1.887(4) 3_666
Co1 N1 1.887(4) .
Co1 O6 2.306(9) .
Co1 O6 2.306(9) 3_666
N2 C1 1.284(5) .
N2 O2 1.360(7) .
N2 O5 1.40(3) .
O2 B1 1.474(9) .
C1 C23 1.482(5) .
C1 C24 1.493(6) .
N1 C24 1.317(5) 3_666
N1 O3 1.375(5) .
N1 O4 1.454(16) .
O1 C26 1.20(2) .
O1 C4 1.62(2) .
O3 B1 1.471(7) .
C24 N1 1.317(5) 3_666
C24 C25 1.455(6) .
C4 C20 1.5398(13) .
B1 F7 1.335(19) .
B1 F4 1.366(7) .
B1 F5 1.394(8) .
B1 O4 1.461(16) .
B1 O5 1.48(3) .
B1 F6 1.529(17) .
C21 C20 1.5399(18) .
C21 C26 1.5400(14) .
C2 C5 1.506(10) .
C2 C6 1.538(2) .
C3 O6 1.312(13) .
C3 C5 1.455(13) .
C6 O6 1.495(11) .
